data_4314301
loop_
_publ_author_name
'Adam S. Veige'
'LeGrande M. Slaughter'
'Emil B. Lobkovsky'
'Peter T. Wolczanski'
'Nikita Matsunaga'
'Stephen A. Decker'
'Thomas R. Cundari'

_publ_section_title
;
 Symmetry and Geometry Considerations of Atom Transfer: Deoxygenation of
 (silox)3WNO and R3PO (R = Me, Ph,tBu) by (silox)3M (M = V, NbL (L = PMe3,
 4-Picoline), Ta; silox =tBu3SiO)
;
_journal_name_full 'Inorganic Chemistry'
_journal_page_first 6204
_journal_page_last 6224
_journal_paper_doi 10.1021/ic0300114
_journal_volume 42
_journal_year 2003
_chemical_formula_sum 'C39 H90 Nb O3 P Si3'
_chemical_formula_weight 815.26
_chemical_name_systematic
;
   ?
;
_space_group_IT_number 15
_symmetry_cell_setting monoclinic
_symmetry_space_group_name_Hall '-C 2yc'
_symmetry_space_group_name_H-M 'C 1 2/c 1'
_atom_sites_solution_hydrogens geom
_atom_sites_solution_primary direct
_atom_sites_solution_secondary difmap
_audit_creation_method SHELXL-97
_cell_angle_alpha 90.00
_cell_angle_beta 92.718(11)
_cell_angle_gamma 90.00
_cell_formula_units_Z 8
_cell_length_a 46.322(7)
_cell_length_b 12.8527(14)
_cell_length_c 18.580(3)
_cell_measurement_temperature 243(2)
_cell_volume 11049(3)
_computing_cell_refinement SAINT+
_computing_data_collection SMART
_computing_data_reduction SAINT+
_computing_molecular_graphics SHELXTL
_computing_publication_material SHELXTL
_computing_structure_refinement 'SHELXL-97 (Sheldrick, 1997)'
_computing_structure_solution 'SHELXS-97 (Sheldrick, 1990)'
_diffrn_ambient_temperature 243(2)
_diffrn_measured_fraction_theta_full 0.999
_diffrn_measured_fraction_theta_max 0.999
_diffrn_measurement_device_type 'Bruker 1K CCD'
_diffrn_measurement_method '0.3 deg. omega & phi scans'
_diffrn_radiation_monochromator graphite
_diffrn_radiation_source 'fine-focus sealed tube'
_diffrn_radiation_type MoK\a
_diffrn_radiation_wavelength 0.71073
_diffrn_reflns_av_R_equivalents 0.0334
_diffrn_reflns_av_sigmaI/netI 0.0245
_diffrn_reflns_limit_h_max 61
_diffrn_reflns_limit_h_min -58
_diffrn_reflns_limit_k_max 16
_diffrn_reflns_limit_k_min -17
_diffrn_reflns_limit_l_max 24
_diffrn_reflns_limit_l_min -24
_diffrn_reflns_number 63777
_diffrn_reflns_theta_full 28.28
_diffrn_reflns_theta_max 28.28
_diffrn_reflns_theta_min 1.99
_exptl_absorpt_coefficient_mu 0.338
_exptl_absorpt_correction_T_max 0.8766
_exptl_absorpt_correction_T_min 0.705289
_exptl_absorpt_correction_type SADABS
_exptl_crystal_colour blue
_exptl_crystal_density_diffrn 0.980
_exptl_crystal_density_method 'not measured'
_exptl_crystal_description block
_exptl_crystal_F_000 3568
_exptl_crystal_size_max 0.40
_exptl_crystal_size_mid 0.40
_exptl_crystal_size_min 0.40
_refine_diff_density_max 1.267
_refine_diff_density_min -0.567
_refine_diff_density_rms 0.064
_refine_ls_extinction_method none
_refine_ls_goodness_of_fit_ref 0.914
_refine_ls_hydrogen_treatment riding
_refine_ls_matrix_type full
_refine_ls_number_parameters 487
_refine_ls_number_reflns 13712
_refine_ls_number_restraints 0
_refine_ls_restrained_S_all 0.914
_refine_ls_R_factor_all 0.0550
_refine_ls_R_factor_gt 0.0398
_refine_ls_shift/su_max 5.071
_refine_ls_shift/su_mean 0.283
_refine_ls_structure_factor_coef Fsqd
_refine_ls_weighting_details 'calc w=1/[\s^2^(Fo^2^)+(0.0815P)^2^+18.0027P] where P=(Fo^2^+2Fc^2^)/3'
_refine_ls_weighting_scheme calc
_refine_ls_wR_factor_gt 0.1153
_refine_ls_wR_factor_ref 0.1302
_reflns_number_gt 10887
_reflns_number_total 13712
_reflns_threshold_expression >2sigma(I)
_cod_data_source_file ic0300114_4.cif
_cod_data_source_block asv366b
_cod_depositor_comments
;
The following automatic conversions were performed:

'_symmetry_cell_setting' value 'Monoclinic' changed to 'monoclinic'
according to the built-in table from CIF Core dictionary named
'cif_core.dic' version 2.4.1 from 2010-06-29.

Automatic conversion script
Id: cif_fix_values 1646 2011-03-28 12:23:43Z adriana 
;
_cod_original_cell_volume 11050(3)
_cod_database_code 4314301

loop_
_symmetry_equiv_pos_as_xyz
'x, y, z'
'-x, y, -z+1/2'
'x+1/2, y+1/2, z'
'-x+1/2, y+1/2, -z+1/2'
'-x, -y, -z'
'x, -y, z-1/2'
'-x+1/2, -y+1/2, -z'
'x+1/2, -y+1/2, z-1/2'

loop_
_atom_site_label
_atom_site_type_symbol
_atom_site_fract_x
_atom_site_fract_y
_atom_site_fract_z
_atom_site_U_iso_or_equiv
_atom_site_adp_type
_atom_site_occupancy
_atom_site_symmetry_multiplicity
_atom_site_calc_flag
_atom_site_refinement_flags
_atom_site_disorder_assembly
_atom_site_disorder_group
Nb1 Nb 0.140475(4) 0.645321(14) 0.392969(10) 0.02956(7) Uani 1 1 d . . .
P1 P 0.142518(15) 0.70746(6) 0.52017(3) 0.04769(16) Uani 1 1 d . . .
Si1 Si 0.073091(14) 0.51386(7) 0.37680(4) 0.04968(18) Uani 1 1 d . . .
Si2 Si 0.201930(13) 0.48081(5) 0.38367(3) 0.03493(13) Uani 1 1 d . . .
Si3 Si 0.144810(17) 0.88241(6) 0.29406(4) 0.04701(17) Uani 1 1 d . . .
O1 O 0.10507(4) 0.56418(16) 0.39257(12) 0.0556(5) Uani 1 1 d . . .
O2 O 0.17604(3) 0.56628(13) 0.38666(10) 0.0442(4) Uani 1 1 d . . .
O3 O 0.13882(4) 0.77835(14) 0.34168(11) 0.0505(4) Uani 1 1 d . . .
C1 C 0.17627(7) 0.7580(3) 0.55874(17) 0.0690(9) Uani 1 1 d . . .
H1A H 0.1737 0.7790 0.6082 0.103 Uiso 1 1 calc R . .
H1B H 0.1822 0.8177 0.5310 0.103 Uiso 1 1 calc R . .
H1C H 0.1910 0.7045 0.5577 0.103 Uiso 1 1 calc R . .
C2 C 0.11777(8) 0.8111(4) 0.5421(2) 0.0831(12) Uani 1 1 d . . .
H2A H 0.1205 0.8288 0.5927 0.125 Uiso 1 1 calc R . .
H2B H 0.0980 0.7881 0.5323 0.125 Uiso 1 1 calc R . .
H2C H 0.1215 0.8718 0.5130 0.125 Uiso 1 1 calc R . .
C3 C 0.13418(9) 0.6077(3) 0.58548(17) 0.0795(11) Uani 1 1 d . . .
H3A H 0.1354 0.6373 0.6336 0.119 Uiso 1 1 calc R . .
H3B H 0.1479 0.5510 0.5827 0.119 Uiso 1 1 calc R . .
H3C H 0.1148 0.5816 0.5750 0.119 Uiso 1 1 calc R . .
C4 C 0.19732(8) 0.3851(3) 0.46298(19) 0.0674(8) Uani 1 1 d . . .
C5 C 0.20855(13) 0.4371(4) 0.5359(2) 0.1085(16) Uani 1 1 d . . .
H5A H 0.2059 0.3893 0.5754 0.163 Uiso 1 1 calc R . .
H5B H 0.1978 0.5005 0.5437 0.163 Uiso 1 1 calc R . .
H5C H 0.2289 0.4535 0.5334 0.163 Uiso 1 1 calc R . .
C6 C 0.16608(9) 0.3619(3) 0.4716(2) 0.0857(12) Uani 1 1 d . . .
H6A H 0.1641 0.3148 0.5119 0.129 Uiso 1 1 calc R . .
H6B H 0.1580 0.3298 0.4279 0.129 Uiso 1 1 calc R . .
H6C H 0.1558 0.4261 0.4806 0.129 Uiso 1 1 calc R . .
C7 C 0.21332(9) 0.2815(3) 0.4543(3) 0.0856(12) Uani 1 1 d . . .
H7A H 0.2101 0.2371 0.4954 0.128 Uiso 1 1 calc R . .
H7B H 0.2339 0.2947 0.4516 0.128 Uiso 1 1 calc R . .
H7C H 0.2061 0.2472 0.4105 0.128 Uiso 1 1 calc R . .
C8 C 0.19683(7) 0.4103(2) 0.29198(17) 0.0612(7) Uani 1 1 d . . .
C9 C 0.17067(9) 0.3358(3) 0.2931(3) 0.0851(12) Uani 1 1 d . . .
H9A H 0.1682 0.3009 0.2470 0.128 Uiso 1 1 calc R . .
H9B H 0.1534 0.3752 0.3023 0.128 Uiso 1 1 calc R . .
H9C H 0.1740 0.2844 0.3309 0.128 Uiso 1 1 calc R . .
C10 C 0.22296(10) 0.3490(3) 0.2704(2) 0.0889(13) Uani 1 1 d . . .
H10A H 0.2188 0.3162 0.2241 0.133 Uiso 1 1 calc R . .
H10B H 0.2275 0.2959 0.3064 0.133 Uiso 1 1 calc R . .
H10C H 0.2393 0.3955 0.2671 0.133 Uiso 1 1 calc R . .
C11 C 0.18860(10) 0.4903(3) 0.23231(18) 0.0775(10) Uani 1 1 d . . .
H11A H 0.1860 0.4548 0.1864 0.116 Uiso 1 1 calc R . .
H11B H 0.2039 0.5416 0.2296 0.116 Uiso 1 1 calc R . .
H11C H 0.1707 0.5247 0.2435 0.116 Uiso 1 1 calc R . .
C12 C 0.23792(6) 0.5521(2) 0.3936(2) 0.0599(8) Uani 1 1 d . . .
C13 C 0.26363(6) 0.4798(3) 0.4123(2) 0.0733(10) Uani 1 1 d . . .
H13A H 0.2813 0.5203 0.4159 0.110 Uiso 1 1 calc R . .
H13B H 0.2651 0.4278 0.3748 0.110 Uiso 1 1 calc R . .
H13C H 0.2607 0.4457 0.4580 0.110 Uiso 1 1 calc R . .
C14 C 0.24386(8) 0.6103(3) 0.3211(2) 0.0814(11) Uani 1 1 d . . .
H14A H 0.2622 0.6466 0.3261 0.122 Uiso 1 1 calc R . .
H14B H 0.2285 0.6601 0.3103 0.122 Uiso 1 1 calc R . .
H14C H 0.2445 0.5601 0.2822 0.122 Uiso 1 1 calc R . .
C15 C 0.23737(7) 0.6371(3) 0.4505(2) 0.0697(9) Uani 1 1 d . . .
H15A H 0.2559 0.6725 0.4535 0.105 Uiso 1 1 calc R . .
H15B H 0.2336 0.6064 0.4968 0.105 Uiso 1 1 calc R . .
H15C H 0.2222 0.6867 0.4374 0.105 Uiso 1 1 calc R . .
C16 C 0.04605(6) 0.6096(3) 0.4154(2) 0.0705(9) Uani 1 1 d . . .
C17 C 0.01475(7) 0.5908(4) 0.3860(3) 0.0939(14) Uani 1 1 d . . .
H17A H 0.0020 0.6406 0.4073 0.141 Uiso 1 1 calc R . .
H17B H 0.0088 0.5208 0.3980 0.141 Uiso 1 1 calc R . .
H17C H 0.0138 0.5992 0.3340 0.141 Uiso 1 1 calc R . .
C18 C 0.04617(10) 0.6031(4) 0.4987(2) 0.0985(14) Uani 1 1 d . . .
H18A H 0.0324 0.6525 0.5164 0.148 Uiso 1 1 calc R . .
H18B H 0.0653 0.6195 0.5188 0.148 Uiso 1 1 calc R . .
H18C H 0.0409 0.5334 0.5129 0.148 Uiso 1 1 calc R . .
C19 C 0.05433(8) 0.7223(3) 0.3978(3) 0.0908(13) Uani 1 1 d . . .
H19A H 0.0406 0.7696 0.4181 0.136 Uiso 1 1 calc R . .
H19B H 0.0541 0.7314 0.3460 0.136 Uiso 1 1 calc R . .
H19C H 0.0736 0.7370 0.4183 0.136 Uiso 1 1 calc R . .
C20 C 0.07178(7) 0.3818(3) 0.4250(2) 0.0723(9) Uani 1 1 d . . .
C21 C 0.08875(10) 0.2987(3) 0.3852(3) 0.1027(15) Uani 1 1 d . . .
H21A H 0.0878 0.2330 0.4108 0.154 Uiso 1 1 calc R . .
H21B H 0.1088 0.3202 0.3831 0.154 Uiso 1 1 calc R . .
H21C H 0.0804 0.2904 0.3367 0.154 Uiso 1 1 calc R . .
C22 C 0.04088(9) 0.3402(4) 0.4313(3) 0.1088(17) Uani 1 1 d . . .
H22A H 0.0416 0.2738 0.4562 0.163 Uiso 1 1 calc R . .
H22B H 0.0319 0.3312 0.3835 0.163 Uiso 1 1 calc R . .
H22C H 0.0297 0.3893 0.4583 0.163 Uiso 1 1 calc R . .
C23 C 0.08611(10) 0.3878(4) 0.5015(3) 0.0958(14) Uani 1 1 d . . .
H23A H 0.0851 0.3202 0.5245 0.144 Uiso 1 1 calc R . .
H23B H 0.0761 0.4387 0.5296 0.144 Uiso 1 1 calc R . .
H23C H 0.1062 0.4081 0.4986 0.144 Uiso 1 1 calc R . .
C24 C 0.06752(7) 0.4998(4) 0.2737(2) 0.0814(12) Uani 1 1 d . . .
C25 C 0.04280(9) 0.4280(5) 0.2489(3) 0.1127(18) Uani 1 1 d . . .
H25A H 0.0413 0.4262 0.1967 0.169 Uiso 1 1 calc R . .
H25B H 0.0248 0.4537 0.2669 0.169 Uiso 1 1 calc R . .
H25C H 0.0465 0.3584 0.2673 0.169 Uiso 1 1 calc R . .
C26 C 0.09540(9) 0.4597(5) 0.2422(2) 0.1154(19) Uani 1 1 d . . .
H26A H 0.0926 0.4535 0.1904 0.173 Uiso 1 1 calc R . .
H26B H 0.1002 0.3922 0.2628 0.173 Uiso 1 1 calc R . .
H26C H 0.1110 0.5082 0.2537 0.173 Uiso 1 1 calc R . .
C27 C 0.06212(11) 0.6097(5) 0.2389(3) 0.1132(18) Uani 1 1 d . . .
H27A H 0.0593 0.6024 0.1871 0.170 Uiso 1 1 calc R . .
H27B H 0.0787 0.6540 0.2498 0.170 Uiso 1 1 calc R . .
H27C H 0.0450 0.6407 0.2583 0.170 Uiso 1 1 calc R . .
C28 C 0.11111(8) 0.9684(3) 0.2936(2) 0.0684(9) Uani 1 1 d . . .
C29 C 0.08698(9) 0.9190(4) 0.2439(3) 0.0963(14) Uani 1 1 d . . .
H29A H 0.0699 0.9628 0.2432 0.144 Uiso 1 1 calc R . .
H29B H 0.0823 0.8506 0.2619 0.144 Uiso 1 1 calc R . .
H29C H 0.0937 0.9128 0.1954 0.144 Uiso 1 1 calc R . .
C30 C 0.09897(9) 0.9738(3) 0.3691(2) 0.0827(11) Uani 1 1 d . . .
H30A H 0.0822 1.0192 0.3679 0.124 Uiso 1 1 calc R . .
H30B H 0.1137 1.0011 0.4030 0.124 Uiso 1 1 calc R . .
H30C H 0.0934 0.9047 0.3841 0.124 Uiso 1 1 calc R . .
C31 C 0.11641(11) 1.0797(3) 0.2667(3) 0.0983(14) Uani 1 1 d . . .
H31A H 0.0987 1.1196 0.2683 0.147 Uiso 1 1 calc R . .
H31B H 0.1226 1.0772 0.2175 0.147 Uiso 1 1 calc R . .
H31C H 0.1313 1.1125 0.2973 0.147 Uiso 1 1 calc R . .
C32 C 0.17758(7) 0.9528(2) 0.34056(19) 0.0626(8) Uani 1 1 d . . .
C33 C 0.16911(9) 1.0100(3) 0.4092(2) 0.0841(11) Uani 1 1 d . . .
H33A H 0.1860 1.0442 0.4311 0.126 Uiso 1 1 calc R . .
H33B H 0.1616 0.9602 0.4429 0.126 Uiso 1 1 calc R . .
H33C H 0.1544 1.0614 0.3968 0.126 Uiso 1 1 calc R . .
C34 C 0.19156(10) 1.0333(3) 0.2913(3) 0.0879(13) Uani 1 1 d . . .
H34A H 0.2078 1.0659 0.3172 0.132 Uiso 1 1 calc R . .
H34B H 0.1774 1.0859 0.2769 0.132 Uiso 1 1 calc R . .
H34C H 0.1982 0.9986 0.2488 0.132 Uiso 1 1 calc R . .
C35 C 0.20035(8) 0.8732(3) 0.3649(3) 0.0808(11) Uani 1 1 d . . .
H35A H 0.2168 0.9087 0.3882 0.121 Uiso 1 1 calc R . .
H35B H 0.2066 0.8351 0.3234 0.121 Uiso 1 1 calc R . .
H35C H 0.1922 0.8251 0.3986 0.121 Uiso 1 1 calc R . .
C36 C 0.15305(9) 0.8351(3) 0.19833(19) 0.0686(9) Uani 1 1 d . . .
C37 C 0.13208(10) 0.7467(4) 0.1753(2) 0.0927(13) Uani 1 1 d . . .
H37A H 0.1362 0.7236 0.1272 0.139 Uiso 1 1 calc R . .
H37B H 0.1124 0.7719 0.1757 0.139 Uiso 1 1 calc R . .
H37C H 0.1346 0.6890 0.2087 0.139 Uiso 1 1 calc R . .
C38 C 0.18332(9) 0.7872(3) 0.1989(2) 0.0858(12) Uani 1 1 d . . .
H38A H 0.1872 0.7625 0.1509 0.129 Uiso 1 1 calc R . .
H38B H 0.1844 0.7294 0.2324 0.129 Uiso 1 1 calc R . .
H38C H 0.1975 0.8393 0.2136 0.129 Uiso 1 1 calc R . .
C39 C 0.15086(12) 0.9198(4) 0.1398(2) 0.1078(16) Uani 1 1 d . . .
H39A H 0.1547 0.8894 0.0934 0.162 Uiso 1 1 calc R . .
H39B H 0.1649 0.9740 0.1511 0.162 Uiso 1 1 calc R . .
H39C H 0.1316 0.9496 0.1379 0.162 Uiso 1 1 calc R . .
Si1S Si 0.01837(9) 1.0306(4) 0.0761(2) 0.1071(12) Uani 0.50 1 d P . .
Si2S Si 0.01920(9) 0.9689(4) 0.0687(2) 0.0996(10) Uani 0.50 1 d P . .
O1S O -0.0005(2) 1.0616(6) 0.0034(6) 0.297(4) Uani 1 1 d . . .
C1S C -0.0054(4) 1.026(2) 0.1355(8) 0.409(12) Uani 1 1 d . . .
C2S C 0.0317(5) 1.1304(12) 0.1082(9) 0.358(10) Uani 1 1 d . . .
C3S C 0.0207(3) 0.8681(10) 0.1199(8) 0.284(8) Uani 1 1 d . . .
C4S C 0.0556(2) 0.9910(10) 0.0392(6) 0.229(5) Uani 1 1 d . . .

loop_
_atom_site_aniso_label
_atom_site_aniso_U_11
_atom_site_aniso_U_22
_atom_site_aniso_U_33
_atom_site_aniso_U_23
_atom_site_aniso_U_13
_atom_site_aniso_U_12
Nb1 0.02563(10) 0.03334(11) 0.02979(10) 0.00025(7) 0.00201(6) 0.00057(7)
P1 0.0445(3) 0.0653(4) 0.0334(3) -0.0089(3) 0.0033(2) -0.0062(3)
Si1 0.0277(3) 0.0648(5) 0.0570(4) -0.0060(4) 0.0063(3) -0.0084(3)
Si2 0.0291(3) 0.0330(3) 0.0423(3) -0.0007(2) -0.0026(2) 0.0039(2)
Si3 0.0563(4) 0.0346(3) 0.0507(4) 0.0080(3) 0.0086(3) 0.0077(3)
O1 0.0293(8) 0.0591(11) 0.0781(13) 0.0105(10) 0.0000(8) -0.0085(8)
O2 0.0303(8) 0.0394(9) 0.0632(11) 0.0021(8) 0.0054(7) 0.0060(7)
O3 0.0460(10) 0.0421(9) 0.0636(12) 0.0164(8) 0.0045(8) 0.0032(8)
C1 0.0583(18) 0.094(3) 0.0540(17) -0.0175(17) -0.0031(14) -0.0221(17)
C2 0.073(2) 0.108(3) 0.068(2) -0.039(2) 0.0063(17) 0.014(2)
C3 0.087(2) 0.109(3) 0.0420(16) 0.0078(17) 0.0034(16) -0.031(2)
C4 0.072(2) 0.0616(18) 0.068(2) 0.0189(16) -0.0012(16) 0.0012(16)
C5 0.151(5) 0.118(4) 0.056(2) 0.016(2) -0.005(3) -0.011(3)
C6 0.081(3) 0.090(3) 0.088(3) 0.037(2) 0.019(2) -0.007(2)
C7 0.083(3) 0.058(2) 0.113(3) 0.031(2) -0.016(2) 0.0117(18)
C8 0.0691(19) 0.0541(17) 0.0594(17) -0.0099(14) -0.0062(14) 0.0021(14)
C9 0.088(3) 0.060(2) 0.104(3) -0.011(2) -0.032(2) -0.0125(18)
C10 0.093(3) 0.088(3) 0.086(3) -0.041(2) 0.004(2) 0.025(2)
C11 0.105(3) 0.077(2) 0.0485(17) 0.0005(16) -0.0095(17) -0.008(2)
C12 0.0353(13) 0.0500(15) 0.094(2) -0.0124(15) -0.0035(13) 0.0026(11)
C13 0.0333(13) 0.068(2) 0.118(3) -0.016(2) -0.0116(15) 0.0077(13)
C14 0.064(2) 0.075(2) 0.107(3) 0.006(2) 0.027(2) -0.0151(18)
C15 0.0521(17) 0.0598(19) 0.096(3) -0.0273(17) -0.0112(16) -0.0035(14)
C16 0.0393(14) 0.085(2) 0.088(2) -0.0190(19) 0.0115(15) -0.0047(15)
C17 0.0347(15) 0.124(4) 0.124(4) -0.030(3) 0.0112(18) 0.0033(19)
C18 0.082(3) 0.132(4) 0.084(3) -0.035(3) 0.027(2) -0.005(3)
C19 0.061(2) 0.076(3) 0.136(4) -0.014(3) 0.009(2) 0.0038(18)
C20 0.0557(18) 0.067(2) 0.094(3) 0.0033(18) 0.0100(17) -0.0221(16)
C21 0.083(3) 0.069(3) 0.156(5) -0.015(3) 0.001(3) -0.007(2)
C22 0.072(3) 0.095(3) 0.160(5) 0.010(3) 0.017(3) -0.043(2)
C23 0.081(3) 0.102(3) 0.103(3) 0.035(3) -0.002(2) -0.019(2)
C24 0.0470(16) 0.135(4) 0.0619(19) -0.019(2) 0.0019(14) 0.010(2)
C25 0.075(3) 0.166(5) 0.095(3) -0.055(3) -0.024(2) 0.009(3)
C26 0.075(3) 0.200(6) 0.073(3) -0.024(3) 0.020(2) 0.029(3)
C27 0.091(3) 0.173(5) 0.076(3) 0.027(3) 0.002(2) 0.034(3)
C28 0.073(2) 0.0567(18) 0.076(2) 0.0100(15) 0.0061(17) 0.0253(16)
C29 0.071(2) 0.109(3) 0.108(3) 0.007(3) -0.013(2) 0.030(2)
C30 0.073(2) 0.084(3) 0.092(3) -0.001(2) 0.022(2) 0.024(2)
C31 0.115(3) 0.061(2) 0.119(3) 0.025(2) 0.011(3) 0.037(2)
C32 0.0660(19) 0.0459(15) 0.077(2) 0.0001(14) 0.0129(16) -0.0057(13)
C33 0.093(3) 0.080(3) 0.080(2) -0.019(2) 0.010(2) -0.012(2)
C34 0.098(3) 0.0503(19) 0.118(3) 0.003(2) 0.036(3) -0.0186(18)
C35 0.060(2) 0.071(2) 0.110(3) 0.006(2) -0.007(2) -0.0027(17)
C36 0.086(2) 0.0642(19) 0.0566(18) -0.0007(15) 0.0170(17) 0.0007(17)
C37 0.106(3) 0.101(3) 0.072(2) -0.026(2) 0.013(2) -0.010(3)
C38 0.087(3) 0.074(2) 0.099(3) -0.019(2) 0.041(2) 0.000(2)
C39 0.151(5) 0.115(4) 0.059(2) 0.024(2) 0.024(3) 0.006(3)
Si1S 0.105(2) 0.117(3) 0.095(2) 0.025(2) -0.0402(18) -0.030(2)
Si2S 0.0895(19) 0.116(3) 0.091(2) 0.007(2) -0.0295(14) -0.026(2)
O1S 0.323(9) 0.286(11) 0.272(8) 0.026(10) -0.099(6) 0.011(12)
C1S 0.31(2) 0.72(4) 0.193(13) -0.025(19) -0.065(13) 0.05(2)
C2S 0.51(3) 0.260(17) 0.289(18) 0.074(13) -0.104(18) -0.054(18)
C3S 0.284(15) 0.261(14) 0.294(14) 0.052(11) -0.144(11) -0.133(12)
C4S 0.150(7) 0.344(16) 0.188(9) 0.081(10) -0.033(6) -0.045(8)

loop_
_atom_type_symbol
_atom_type_description
_atom_type_scat_dispersion_real
_atom_type_scat_dispersion_imag
_atom_type_scat_source
C C 0.0033 0.0016 'International Tables Vol C Tables 4.2.6.8 and 6.1.1.4'
H H 0.0000 0.0000 'International Tables Vol C Tables 4.2.6.8 and 6.1.1.4'
O O 0.0106 0.0060 'International Tables Vol C Tables 4.2.6.8 and 6.1.1.4'
Si Si 0.0817 0.0704 'International Tables Vol C Tables 4.2.6.8 and 6.1.1.4'
P P 0.1023 0.0942 'International Tables Vol C Tables 4.2.6.8 and 6.1.1.4'
Nb Nb -2.0727 0.6215 'International Tables Vol C Tables 4.2.6.8 and 6.1.1.4'

loop_
_geom_angle_atom_site_label_1
_geom_angle_atom_site_label_2
_geom_angle_atom_site_label_3
_geom_angle
_geom_angle_site_symmetry_1
_geom_angle_site_symmetry_3
_geom_angle_publ_flag
O1 Nb1 O2 115.91(8) . . ?
O1 Nb1 O3 116.97(8) . . ?
O2 Nb1 O3 116.16(7) . . ?
O1 Nb1 P1 99.77(7) . . ?
O2 Nb1 P1 103.33(6) . . ?
O3 Nb1 P1 100.41(6) . . ?
C1 P1 C2 100.96(18) . . ?
C1 P1 C3 101.29(17) . . ?
C2 P1 C3 102.2(2) . . ?
C1 P1 Nb1 118.95(11) . . ?
C2 P1 Nb1 116.87(13) . . ?
C3 P1 Nb1 114.01(13) . . ?
O1 Si1 C16 106.39(13) . . ?
O1 Si1 C20 108.37(13) . . ?
C16 Si1 C20 110.86(17) . . ?
O1 Si1 C24 107.06(14) . . ?
C16 Si1 C24 111.87(17) . . ?
C20 Si1 C24 112.0(2) . . ?
O2 Si2 C12 108.35(11) . . ?
O2 Si2 C8 106.66(12) . . ?
C12 Si2 C8 112.39(15) . . ?
O2 Si2 C4 107.11(13) . . ?
C12 Si2 C4 111.05(16) . . ?
C8 Si2 C4 111.01(16) . . ?
O3 Si3 C28 108.41(13) . . ?
O3 Si3 C32 106.89(13) . . ?
C28 Si3 C32 110.78(16) . . ?
O3 Si3 C36 106.65(13) . . ?
C28 Si3 C36 111.95(16) . . ?
C32 Si3 C36 111.88(16) . . ?
Si1 O1 Nb1 166.70(13) . . ?
Si2 O2 Nb1 169.05(11) . . ?
Si3 O3 Nb1 167.07(12) . . ?
C6 C4 C7 108.3(3) . . ?
C6 C4 C5 105.9(4) . . ?
C7 C4 C5 108.4(3) . . ?
C6 C4 Si2 110.5(2) . . ?
C7 C4 Si2 113.5(3) . . ?
C5 C4 Si2 109.9(3) . . ?
C10 C8 C9 108.6(3) . . ?
C10 C8 C11 109.3(3) . . ?
C9 C8 C11 104.8(3) . . ?
C10 C8 Si2 114.3(2) . . ?
C9 C8 Si2 109.9(3) . . ?
C11 C8 Si2 109.6(2) . . ?
C15 C12 C13 108.4(3) . . ?
C15 C12 C14 105.2(3) . . ?
C13 C12 C14 108.4(3) . . ?
C15 C12 Si2 111.7(2) . . ?
C13 C12 Si2 113.4(2) . . ?
C14 C12 Si2 109.4(2) . . ?
C18 C16 C17 107.7(3) . . ?
C18 C16 C19 105.9(4) . . ?
C17 C16 C19 108.1(4) . . ?
C18 C16 Si1 111.6(3) . . ?
C17 C16 Si1 112.7(3) . . ?
C19 C16 Si1 110.5(2) . . ?
C22 C20 C21 107.1(3) . . ?
C22 C20 C23 108.0(4) . . ?
C21 C20 C23 105.7(4) . . ?
C22 C20 Si1 113.1(3) . . ?
C21 C20 Si1 111.2(3) . . ?
C23 C20 Si1 111.4(3) . . ?
C25 C24 C26 108.4(4) . . ?
C25 C24 C27 108.5(4) . . ?
C26 C24 C27 105.4(4) . . ?
C25 C24 Si1 114.9(3) . . ?
C26 C24 Si1 109.6(3) . . ?
C27 C24 Si1 109.7(3) . . ?
C31 C28 C29 107.9(3) . . ?
C31 C28 C30 109.0(3) . . ?
C29 C28 C30 106.1(3) . . ?
C31 C28 Si3 113.3(3) . . ?
C29 C28 Si3 109.3(2) . . ?
C30 C28 Si3 110.8(2) . . ?
C35 C32 C33 106.0(3) . . ?
C35 C32 C34 108.8(3) . . ?
C33 C32 C34 107.6(3) . . ?
C35 C32 Si3 109.6(2) . . ?
C33 C32 Si3 111.6(2) . . ?
C34 C32 Si3 113.0(3) . . ?
C38 C36 C39 108.6(3) . . ?
C38 C36 C37 105.7(3) . . ?
C39 C36 C37 107.8(4) . . ?
C38 C36 Si3 109.9(3) . . ?
C39 C36 Si3 114.7(3) . . ?
C37 C36 Si3 109.7(2) . . ?
Si2S Si1S C2S 150.3(9) . . ?
Si2S Si1S C1S 97.1(12) . . ?
C2S Si1S C1S 92.2(11) . . ?
Si2S Si1S O1S 97.3(6) . . ?
C2S Si1S O1S 108.0(7) . . ?
C1S Si1S O1S 102.9(7) . . ?
Si2S Si1S C4S 68.5(7) . . ?
C2S Si1S C4S 90.5(9) . . ?
C1S Si1S C4S 151.9(8) . . ?
O1S Si1S C4S 102.7(6) . . ?
Si2S Si1S O1S 47.6(5) . 5_575 ?
C2S Si1S O1S 155.7(7) . 5_575 ?
C1S Si1S O1S 102.2(8) . 5_575 ?
O1S Si1S O1S 49.9(5) . 5_575 ?
C4S Si1S O1S 86.0(5) . 5_575 ?
Si2S Si1S C3S 31.1(6) . . ?
C2S Si1S C3S 128.8(6) . . ?
C1S Si1S C3S 74.9(10) . . ?
O1S Si1S C3S 123.0(5) . . ?
C4S Si1S C3S 81.7(6) . . ?
O1S Si1S C3S 74.5(4) 5_575 . ?
Si1S Si2S O1S 110.7(6) . 5_575 ?
Si1S Si2S C3S 133.9(8) . . ?
O1S Si2S C3S 107.6(5) 5_575 . ?
Si1S Si2S C4S 87.2(7) . . ?
O1S Si2S C4S 105.0(6) 5_575 . ?
C3S Si2S C4S 106.9(7) . . ?
Si1S Si2S O1S 57.8(5) . . ?
O1S Si2S O1S 53.0(5) 5_575 . ?
C3S Si2S O1S 152.7(6) . . ?
C4S Si2S O1S 97.6(5) . . ?
Si1S Si2S C1S 57.6(10) . . ?
O1S Si2S C1S 109.1(7) 5_575 . ?
C3S Si2S C1S 86.3(9) . . ?
C4S Si2S C1S 137.6(8) . . ?
O1S Si2S C1S 83.6(7) . . ?
Si1S Si2S C2S 19.6(6) . . ?
O1S Si2S C2S 127.7(6) 5_575 . ?
C3S Si2S C2S 122.9(6) . . ?
C4S Si2S C2S 74.3(7) . . ?
O1S Si2S C2S 74.9(5) . . ?
C1S Si2S C2S 65.1(9) . . ?
Si2S O1S O1S 73.0(7) 5_575 5_575 ?
Si2S O1S Si1S 151.7(6) 5_575 . ?
O1S O1S Si1S 78.8(6) 5_575 . ?
Si2S O1S Si2S 127.0(5) 5_575 . ?
O1S O1S Si2S 54.0(5) 5_575 . ?
Si1S O1S Si2S 24.87(19) . . ?
Si2S O1S Si1S 21.7(2) 5_575 5_575 ?
O1S O1S Si1S 51.3(5) 5_575 5_575 ?
Si1S O1S Si1S 130.1(5) . 5_575 ?
Si2S O1S Si1S 105.3(4) . 5_575 ?
Si1S C1S Si2S 25.3(3) . . ?
Si1S C2S Si2S 10.2(3) . . ?
Si2S C3S Si1S 15.0(3) . . ?
Si2S C4S Si1S 24.37(19) . . ?

loop_
_geom_bond_atom_site_label_1
_geom_bond_atom_site_label_2
_geom_bond_distance
_geom_bond_site_symmetry_2
_geom_bond_publ_flag
Nb1 O1 1.9433(17) . ?
Nb1 O2 1.9438(16) . ?
Nb1 O3 1.9572(17) . ?
Nb1 P1 2.4923(7) . ?
P1 C1 1.809(3) . ?
P1 C2 1.816(4) . ?
P1 C3 1.819(4) . ?
Si1 O1 1.6300(18) . ?
Si1 C16 1.919(3) . ?
Si1 C20 1.921(4) . ?
Si1 C24 1.928(4) . ?
Si2 O2 1.6292(17) . ?
Si2 C12 1.904(3) . ?
Si2 C8 1.934(3) . ?
Si2 C4 1.940(3) . ?
Si3 O3 1.6345(18) . ?
Si3 C28 1.912(3) . ?
Si3 C32 1.935(3) . ?
Si3 C36 1.935(3) . ?
C4 C6 1.493(5) . ?
C4 C7 1.536(5) . ?
C4 C5 1.577(6) . ?
C8 C10 1.514(5) . ?
C8 C9 1.545(5) . ?
C8 C11 1.547(5) . ?
C12 C15 1.520(4) . ?
C12 C13 1.537(4) . ?
C12 C14 1.577(5) . ?
C16 C18 1.548(6) . ?
C16 C17 1.545(5) . ?
C16 C19 1.538(6) . ?
C20 C22 1.538(5) . ?
C20 C21 1.537(6) . ?
C20 C23 1.542(6) . ?
C24 C25 1.525(6) . ?
C24 C26 1.532(5) . ?
C24 C27 1.569(7) . ?
C28 C31 1.539(5) . ?
C28 C29 1.552(6) . ?
C28 C30 1.538(5) . ?
C32 C35 1.523(5) . ?
C32 C33 1.538(5) . ?
C32 C34 1.544(5) . ?
C36 C38 1.531(5) . ?
C36 C39 1.539(5) . ?
C36 C37 1.542(6) . ?
Si1S Si2S 0.807(4) . ?
Si1S C2S 1.532(17) . ?
Si1S C1S 1.60(2) . ?
Si1S O1S 1.623(10) . ?
Si1S C4S 1.953(12) . ?
Si1S O1S 2.039(10) 5_575 ?
Si1S C3S 2.243(13) . ?
Si2S O1S 1.609(10) 5_575 ?
Si2S C3S 1.608(12) . ?
Si2S C4S 1.819(10) . ?
Si2S O1S 1.902(9) . ?
Si2S C1S 1.875(19) . ?
Si2S C2S 2.268(17) . ?
O1S Si2S 1.610(10) 5_575 ?
O1S O1S 1.589(17) 5_575 ?
O1S Si1S 2.039(10) 5_575 ?
